data_4506349
loop_
_publ_author_name
'Lu, Wen-Guan'
'Zhong, Di-Chang'
'Jiang, Long'
'Lu, Tong-Bu'

_publ_section_title
;
 Lanthanide Coordination Polymers Constructed from
 Imidazole-4,5-Dicarboxylate and Sulfate: Syntheses, Structural Diversity,
 and Photoluminescent Properties
;
_journal_issue 7
_journal_name_full 'Crystal Growth &amp; Design'
_journal_page_first 3675
_journal_paper_doi 10.1021/cg300476e
_journal_volume 12
_journal_year 2012
_chemical_formula_sum 'C10 H16 Dy2 N4 O18 S'
_chemical_formula_weight 837.33
_chemical_name_systematic
; 
 ? 
;
_space_group_IT_number 14
_symmetry_cell_setting monoclinic
_symmetry_space_group_name_Hall '-P 2ybc'
_symmetry_space_group_name_H-M 'P 1 21/c 1'
_atom_sites_solution_hydrogens geom
_atom_sites_solution_primary direct
_atom_sites_solution_secondary difmap
_audit_creation_method SHELXL-97
_cell_angle_alpha 90.00
_cell_angle_beta 93.272(2)
_cell_angle_gamma 90.00
_cell_formula_units_Z 4
_cell_length_a 6.4417(2)
_cell_length_b 21.2712(5)
_cell_length_c 14.1377(4)
_cell_measurement_reflns_used 312
_cell_measurement_temperature 293(2)
_cell_measurement_theta_max 27.02
_cell_measurement_theta_min 2.68
_cell_volume 1934.03(9)
_computing_cell_refinement 'Bruker FRAMBO'
_computing_data_collection 'Bruker FRAMBO'
_computing_data_reduction 'Bruker SAINT'
_computing_molecular_graphics 'Bruker SHELXTL'
_computing_publication_material 'Bruker SHELXTL'
_computing_structure_refinement 'SHELXL-97 (Sheldrick, 1997)'
_computing_structure_solution 'SHELXS-97 (Sheldrick, 1990)'
_diffrn_ambient_temperature 293(2)
_diffrn_measured_fraction_theta_full 0.974
_diffrn_measured_fraction_theta_max 0.974
_diffrn_measurement_device_type 'multiwire proportional'
_diffrn_measurement_method 'phi and omega scans'
_diffrn_radiation_monochromator graphite
_diffrn_radiation_source 'fine-focus sealed tube'
_diffrn_radiation_type MoK\a
_diffrn_radiation_wavelength 0.71073
_diffrn_reflns_av_R_equivalents 0.0358
_diffrn_reflns_av_sigmaI/netI 0.0620
_diffrn_reflns_limit_h_max 6
_diffrn_reflns_limit_h_min -8
_diffrn_reflns_limit_k_max 20
_diffrn_reflns_limit_k_min -27
_diffrn_reflns_limit_l_max 17
_diffrn_reflns_limit_l_min -14
_diffrn_reflns_number 7954
_diffrn_reflns_theta_full 27.00
_diffrn_reflns_theta_max 27.00
_diffrn_reflns_theta_min 3.17
_diffrn_standards_decay_% 0
_diffrn_standards_interval_count 0
_diffrn_standards_number 0
_exptl_absorpt_coefficient_mu 7.884
_exptl_absorpt_correction_T_max 0.5061
_exptl_absorpt_correction_T_min 0.4513
_exptl_absorpt_correction_type multi-scan
_exptl_absorpt_process_details SADABS
_exptl_crystal_colour colorless
_exptl_crystal_density_diffrn 2.876
_exptl_crystal_density_method 'not measured'
_exptl_crystal_description block
_exptl_crystal_F_000 1584
_exptl_crystal_size_max 0.12
_exptl_crystal_size_mid 0.12
_exptl_crystal_size_min 0.10
_refine_diff_density_max 1.517
_refine_diff_density_min -1.432
_refine_diff_density_rms 0.261
_refine_ls_extinction_method none
_refine_ls_goodness_of_fit_ref 1.035
_refine_ls_hydrogen_treatment mixed
_refine_ls_matrix_type full
_refine_ls_number_parameters 352
_refine_ls_number_reflns 4117
_refine_ls_number_restraints 18
_refine_ls_restrained_S_all 1.033
_refine_ls_R_factor_all 0.0489
_refine_ls_R_factor_gt 0.0353
_refine_ls_shift/su_max 0.002
_refine_ls_shift/su_mean 0.000
_refine_ls_structure_factor_coef Fsqd
_refine_ls_weighting_details 'calc w=1/[\s^2^(Fo^2^)+(0.0320P)^2^+0.0000P] where P=(Fo^2^+2Fc^2^)/3'
_refine_ls_weighting_scheme calc
_refine_ls_wR_factor_gt 0.0710
_refine_ls_wR_factor_ref 0.0803
_reflns_number_gt 3402
_reflns_number_total 4117
_reflns_threshold_expression >2sigma(I)
_cod_data_source_file cg300476e_si_005.cif
_cod_data_source_block 0707_3
_cod_depositor_comments
;
The following automatic conversions were performed:

'_symmetry_cell_setting' value 'Monoclinic' changed to 'monoclinic'
according to /home/saulius/struct/CIF-dictionaries/cif_core.dic
dictionary named 'cif_core.dic' version 2.4.1 from 2010-06-29.

Automatic conversion script
Id: cif_fix_values 1891 2012-01-12 08:04:46Z andrius 
;
_cod_original_sg_symbol_H-M P2(1)/c
_cod_database_code 4506349

loop_
_symmetry_equiv_pos_as_xyz
'x, y, z'
'-x, y+1/2, -z+1/2'
'-x, -y, -z'
'x, -y-1/2, z-1/2'

loop_
_atom_site_label
_atom_site_type_symbol
_atom_site_fract_x
_atom_site_fract_y
_atom_site_fract_z
_atom_site_U_iso_or_equiv
_atom_site_adp_type
_atom_site_occupancy
_atom_site_symmetry_multiplicity
_atom_site_calc_flag
_atom_site_refinement_flags
Dy1 Dy 0.72320(5) 0.611223(14) 0.59892(2) 0.01131(10) Uani 1 1 d .
Dy2 Dy 0.74846(5) 0.375434(14) 0.82968(2) 0.01223(10) Uani 1 1 d .
S1 S 0.4936(3) 0.45986(8) 0.62254(11) 0.0135(3) Uani 1 1 d .
O8 O 0.5288(8) 0.6004(2) 0.8997(3) 0.0288(12) Uani 1 1 d .
O7 O 0.5946(7) 0.6002(2) 0.7472(3) 0.0187(11) Uani 1 1 d .
O12 O 0.4711(8) 0.4154(2) 0.5423(3) 0.0221(11) Uani 1 1 d .
O9 O 0.6774(7) 0.5002(2) 0.6111(3) 0.0246(12) Uani 1 1 d .
O11 O 0.3062(8) 0.4978(3) 0.6270(4) 0.0348(14) Uani 1 1 d .
N4 N 0.4163(8) 0.7238(2) 0.8962(4) 0.0139(12) Uani 1 1 d .
H4 H 0.4279 0.7086 0.9527 0.017 Uiso 1 1 calc R
O10 O 0.5274(8) 0.4234(2) 0.7107(3) 0.0287(13) Uani 1 1 d .
C10 C 0.5285(10) 0.6251(3) 0.8201(5) 0.0148(14) Uani 1 1 d .
C8 C 0.3629(10) 0.7828(3) 0.8734(4) 0.0162(14) Uani 1 1 d .
H8 H 0.3339 0.8138 0.9170 0.019 Uiso 1 1 calc R
C9 C 0.4497(10) 0.6912(3) 0.8142(4) 0.0133(14) Uani 1 1 d .
O6 O 0.4428(7) 0.6794(2) 0.5962(3) 0.0169(10) Uani 1 1 d .
N3 N 0.3567(8) 0.7910(3) 0.7814(4) 0.0167(12) Uani 1 1 d .
O5W O 0.4371(9) 0.3948(3) 0.9030(4) 0.0367(14) Uani 1 1 d D
O4W O 0.7693(9) 0.4866(2) 0.8711(4) 0.0350(14) Uani 1 1 d D
C6 C 0.4071(10) 0.7303(3) 0.6371(4) 0.0118(13) Uani 1 1 d .
C7 C 0.4085(10) 0.7337(3) 0.7424(4) 0.0127(14) Uani 1 1 d .
O1 O 0.8627(7) 0.7062(2) 0.6762(3) 0.0183(10) Uani 1 1 d .
O5 O 0.3676(7) 0.7814(2) 0.5955(3) 0.0171(10) Uani 1 1 d .
O4 O 1.0235(8) 0.8823(2) 0.3715(3) 0.0311(14) Uani 1 1 d .
N2 N 0.8944(8) 0.7601(3) 0.3741(4) 0.0150(12) Uani 1 1 d .
H2 H 0.9053 0.7741 0.3175 0.018 Uiso 1 1 calc R
C5 C 1.0206(10) 0.8585(3) 0.4510(5) 0.0145(14) Uani 1 1 d .
N1 N 0.8313(8) 0.6955(2) 0.4897(4) 0.0150(12) Uani 1 1 d .
C2 C 0.8958(9) 0.7521(3) 0.5282(4) 0.0121(13) Uani 1 1 d .
C1 C 0.9103(10) 0.7564(3) 0.6333(4) 0.0133(14) Uani 1 1 d .
C4 C 0.9371(10) 0.7934(3) 0.4564(4) 0.0128(14) Uani 1 1 d .
C3 C 0.8327(10) 0.7019(3) 0.3971(4) 0.0145(14) Uani 1 1 d .
H3 H 0.7961 0.6705 0.3535 0.017 Uiso 1 1 calc R
O2 O 0.9632(7) 0.8058(2) 0.6757(3) 0.0182(10) Uani 1 1 d .
O1W O 0.9911(9) 0.5700(3) 0.5007(4) 0.0337(14) Uani 1 1 d D
O3 O 1.0882(8) 0.8848(2) 0.5266(3) 0.0211(11) Uani 1 1 d .
O2W O 1.0194(8) 0.5793(3) 0.6947(4) 0.0336(14) Uani 1 1 d D
O3W O 0.9907(10) 0.4232(3) 0.7294(5) 0.0470(17) Uani 1 1 d D
O6W O 0.2363(12) 0.5010(3) 0.9224(5) 0.061(2) Uani 1 1 d D
H6A H 0.200(17) 0.495(5) 0.863(2) 0.092 Uiso 1 1 d D
H5A H 0.436(15) 0.381(5) 0.960(3) 0.092 Uiso 1 1 d D
H1A H 0.916(13) 0.557(4) 0.452(5) 0.092 Uiso 1 1 d D
H6B H 0.331(13) 0.530(4) 0.925(7) 0.092 Uiso 1 1 d D
H5B H 0.333(11) 0.420(4) 0.894(6) 0.092 Uiso 1 1 d D
H3A H 1.118(6) 0.427(5) 0.751(8) 0.092 Uiso 1 1 d D
H1B H 1.088(11) 0.543(3) 0.513(7) 0.092 Uiso 1 1 d D
H4A H 0.718(16) 0.515(3) 0.833(5) 0.092 Uiso 1 1 d D
H4B H 0.741(17) 0.497(5) 0.928(2) 0.092 Uiso 1 1 d D
H2A H 1.133(8) 0.562(5) 0.678(6) 0.092 Uiso 1 1 d D
H2B H 1.038(14) 0.589(5) 0.754(2) 0.092 Uiso 1 1 d D
H3B H 0.958(14) 0.456(3) 0.697(7) 0.092 Uiso 1 1 d D

loop_
_atom_site_aniso_label
_atom_site_aniso_U_11
_atom_site_aniso_U_22
_atom_site_aniso_U_33
_atom_site_aniso_U_23
_atom_site_aniso_U_13
_atom_site_aniso_U_12
Dy1 0.01497(17) 0.00979(17) 0.00914(16) -0.00041(11) 0.00040(12) 0.00013(12)
Dy2 0.01807(18) 0.00986(17) 0.00872(16) 0.00097(11) 0.00031(12) 0.00058(13)
S1 0.0205(9) 0.0101(8) 0.0095(8) 0.0008(6) -0.0028(6) 0.0000(7)
O8 0.044(3) 0.027(3) 0.017(3) 0.012(2) 0.012(2) 0.012(3)
O7 0.028(3) 0.011(2) 0.017(2) 0.000(2) 0.005(2) 0.005(2)
O12 0.030(3) 0.017(3) 0.018(3) -0.006(2) -0.006(2) 0.005(2)
O9 0.030(3) 0.019(3) 0.025(3) -0.001(2) 0.000(2) -0.008(2)
O11 0.029(3) 0.044(4) 0.031(3) -0.010(3) 0.000(2) 0.020(3)
N4 0.017(3) 0.016(3) 0.008(3) 0.002(2) -0.002(2) -0.002(2)
O10 0.047(3) 0.022(3) 0.016(3) 0.007(2) -0.008(2) -0.003(3)
C10 0.017(3) 0.010(3) 0.017(3) 0.003(3) 0.001(3) -0.002(3)
C8 0.020(4) 0.020(4) 0.008(3) -0.003(3) 0.001(3) 0.001(3)
C9 0.013(3) 0.013(3) 0.015(3) -0.005(3) 0.006(3) -0.004(3)
O6 0.021(2) 0.018(3) 0.011(2) -0.0058(19) -0.0007(19) 0.003(2)
N3 0.017(3) 0.020(3) 0.013(3) 0.002(2) -0.001(2) 0.002(3)
O5W 0.035(3) 0.030(3) 0.047(4) 0.012(3) 0.021(3) 0.012(3)
O4W 0.043(3) 0.014(3) 0.048(4) -0.005(3) 0.005(3) 0.003(3)
C6 0.016(3) 0.011(3) 0.007(3) 0.000(2) 0.000(3) 0.003(3)
C7 0.019(3) 0.012(3) 0.008(3) -0.003(2) 0.004(3) -0.002(3)
O1 0.028(3) 0.016(2) 0.011(2) 0.0029(19) -0.002(2) -0.008(2)
O5 0.031(3) 0.011(2) 0.009(2) 0.0021(18) 0.002(2) 0.003(2)
O4 0.046(3) 0.035(3) 0.011(3) 0.010(2) -0.005(2) -0.015(3)
N2 0.018(3) 0.019(3) 0.008(3) -0.003(2) -0.001(2) -0.001(3)
C5 0.013(3) 0.015(3) 0.016(3) 0.003(3) 0.002(3) -0.001(3)
N1 0.021(3) 0.014(3) 0.011(3) 0.000(2) 0.003(2) 0.003(3)
C2 0.014(3) 0.012(3) 0.010(3) -0.003(3) -0.003(2) -0.002(3)
C1 0.013(3) 0.016(3) 0.011(3) 0.004(3) 0.001(2) 0.006(3)
C4 0.015(3) 0.010(3) 0.014(3) 0.001(3) 0.001(3) -0.005(3)
C3 0.020(3) 0.012(3) 0.012(3) -0.004(3) 0.002(3) -0.002(3)
O2 0.024(3) 0.015(2) 0.015(2) -0.004(2) 0.000(2) -0.006(2)
O1W 0.040(3) 0.033(3) 0.029(3) 0.003(3) 0.011(3) 0.022(3)
O3 0.032(3) 0.015(2) 0.015(2) 0.000(2) -0.004(2) -0.010(2)
O2W 0.024(3) 0.054(4) 0.021(3) -0.020(3) -0.008(2) 0.017(3)
O3W 0.064(4) 0.025(3) 0.055(4) 0.005(3) 0.034(3) -0.008(3)
O6W 0.063(5) 0.034(4) 0.088(6) -0.005(4) 0.010(4) 0.017(4)

loop_
_atom_type_symbol
_atom_type_description
_atom_type_scat_dispersion_real
_atom_type_scat_dispersion_imag
_atom_type_scat_source
C C 0.0033 0.0016 'International Tables Vol C Tables 4.2.6.8 and 6.1.1.4'
H H 0.0000 0.0000 'International Tables Vol C Tables 4.2.6.8 and 6.1.1.4'
N N 0.0061 0.0033 'International Tables Vol C Tables 4.2.6.8 and 6.1.1.4'
O O 0.0106 0.0060 'International Tables Vol C Tables 4.2.6.8 and 6.1.1.4'
S S 0.1246 0.1234 'International Tables Vol C Tables 4.2.6.8 and 6.1.1.4'
Dy Dy -0.1892 4.4098 'International Tables Vol C Tables 4.2.6.8 and 6.1.1.4'

loop_
_geom_angle_atom_site_label_1
_geom_angle_atom_site_label_2
_geom_angle_atom_site_label_3
_geom_angle
_geom_angle_site_symmetry_1
_geom_angle_site_symmetry_3
O7 Dy1 O6 76.04(16) . .
O7 Dy1 O12 122.82(17) . 3_666
O6 Dy1 O12 76.18(16) . 3_666
O7 Dy1 O2W 76.80(18) . .
O6 Dy1 O2W 142.12(16) . .
O12 Dy1 O2W 141.47(17) 3_666 .
O7 Dy1 O9 77.39(16) . .
O6 Dy1 O9 121.41(16) . .
O12 Dy1 O9 76.22(16) 3_666 .
O2W Dy1 O9 76.98(19) . .
O7 Dy1 O1W 141.48(17) . .
O6 Dy1 O1W 142.41(16) . .
O12 Dy1 O1W 77.91(18) 3_666 .
O2W Dy1 O1W 69.54(18) . .
O9 Dy1 O1W 77.28(18) . .
O7 Dy1 O1 79.64(15) . .
O6 Dy1 O1 75.89(16) . .
O12 Dy1 O1 137.68(15) 3_666 .
O2W Dy1 O1 73.66(18) . .
O9 Dy1 O1 146.05(15) . .
O1W Dy1 O1 107.33(18) . .
O7 Dy1 N1 139.73(16) . .
O6 Dy1 N1 77.55(17) . .
O12 Dy1 N1 78.62(17) 3_666 .
O2W Dy1 N1 108.4(2) . .
O9 Dy1 N1 142.83(17) . .
O1W Dy1 N1 70.98(18) . .
O1 Dy1 N1 64.73(16) . .
O3 Dy2 O5W 87.3(2) 2_746 .
O3 Dy2 O10 146.67(16) 2_746 .
O5W Dy2 O10 75.2(2) . .
O3 Dy2 O2 75.97(16) 2_746 2_746
O5W Dy2 O2 144.25(17) . 2_746
O10 Dy2 O2 133.11(17) . 2_746
O3 Dy2 O3W 102.2(2) 2_746 .
O5W Dy2 O3W 142.2(2) . .
O10 Dy2 O3W 77.4(2) . .
O2 Dy2 O3W 73.09(19) 2_746 .
O3 Dy2 O5 79.43(16) 2_746 2_646
O5W Dy2 O5 69.88(18) . 2_646
O10 Dy2 O5 118.79(17) . 2_646
O2 Dy2 O5 76.05(16) 2_746 2_646
O3W Dy2 O5 147.59(19) . 2_646
O3 Dy2 O4W 71.32(18) 2_746 .
O5W Dy2 O4W 76.1(2) . .
O10 Dy2 O4W 77.00(19) . .
O2 Dy2 O4W 125.37(18) 2_746 .
O3W Dy2 O4W 72.6(2) . .
O5 Dy2 O4W 135.74(18) 2_646 .
O3 Dy2 N3 137.94(17) 2_746 2_646
O5W Dy2 N3 101.5(2) . 2_646
O10 Dy2 N3 74.27(17) . 2_646
O2 Dy2 N3 73.25(17) 2_746 2_646
O3W Dy2 N3 95.6(2) . 2_646
O5 Dy2 N3 65.87(16) 2_646 2_646
O4W Dy2 N3 150.74(19) . 2_646
O11 S1 O10 109.7(3) . .
O11 S1 O12 110.0(3) . .
O10 S1 O12 108.5(3) . .
O11 S1 O9 110.8(3) . .
O10 S1 O9 108.5(3) . .
O12 S1 O9 109.3(3) . .
C10 O7 Dy1 149.2(4) . .
S1 O12 Dy1 145.7(3) . 3_666
S1 O9 Dy1 133.2(3) . .
C8 N4 C9 108.6(5) . .
C8 N4 H4 125.7 . .
C9 N4 H4 125.7 . .
S1 O10 Dy2 151.6(3) . .
O8 C10 O7 125.6(6) . .
O8 C10 C9 115.6(6) . .
O7 C10 C9 118.7(6) . .
N3 C8 N4 111.0(6) . .
N3 C8 H8 124.5 . .
N4 C8 H8 124.5 . .
C7 C9 N4 105.0(5) . .
C7 C9 C10 135.3(6) . .
N4 C9 C10 119.6(6) . .
C6 O6 Dy1 134.1(4) . .
C8 N3 C7 106.5(5) . .
C8 N3 Dy2 136.4(5) . 2_656
C7 N3 Dy2 116.9(4) . 2_656
Dy2 O5W H5A 114(6) . .
Dy2 O5W H5B 136(6) . .
H5A O5W H5B 108.1(18) . .
Dy2 O4W H4A 121(7) . .
Dy2 O4W H4B 117(7) . .
H4A O4W H4B 107.8(18) . .
O5 C6 O6 124.6(6) . .
O5 C6 C7 114.6(5) . .
O6 C6 C7 120.7(5) . .
C9 C7 N3 109.0(5) . .
C9 C7 C6 134.1(6) . .
N3 C7 C6 116.9(5) . .
C1 O1 Dy1 124.9(4) . .
C6 O5 Dy2 125.0(4) . 2_656
C3 N2 C4 108.5(5) . .
C3 N2 H2 125.8 . .
C4 N2 H2 125.8 . .
O4 C5 O3 124.5(6) . .
O4 C5 C4 116.9(6) . .
O3 C5 C4 118.6(6) . .
C3 N1 C2 106.4(5) . .
C3 N1 Dy1 135.1(4) . .
C2 N1 Dy1 118.3(4) . .
N1 C2 C4 109.5(5) . .
N1 C2 C1 116.6(6) . .
C4 C2 C1 133.9(6) . .
O2 C1 O1 123.0(6) . .
O2 C1 C2 122.1(6) . .
O1 C1 C2 115.0(6) . .
N2 C4 C2 104.9(5) . .
N2 C4 C5 119.4(6) . .
C2 C4 C5 135.6(6) . .
N1 C3 N2 110.7(5) . .
N1 C3 H3 124.6 . .
N2 C3 H3 124.6 . .
C1 O2 Dy2 134.5(4) . 2_756
Dy1 O1W H1A 101(7) . .
Dy1 O1W H1B 131(7) . .
H1A O1W H1B 107.7(18) . .
C5 O3 Dy2 148.1(4) . 2_756
Dy1 O2W H2A 129(6) . .
Dy1 O2W H2B 123(6) . .
H2A O2W H2B 107.5(18) . .
Dy2 O3W H3A 118(7) . .
Dy2 O3W H3B 121(7) . .
H3A O3W H3B 108.2(18) . .
H6A O6W H6B 107.2(18) . .

loop_
_geom_bond_atom_site_label_1
_geom_bond_atom_site_label_2
_geom_bond_distance
_geom_bond_site_symmetry_2
Dy1 O7 2.309(5) .
Dy1 O6 2.315(4) .
Dy1 O12 2.364(4) 3_666
Dy1 O2W 2.375(5) .
Dy1 O9 2.388(5) .
Dy1 O1W 2.439(5) .
Dy1 O1 2.444(4) .
Dy1 N1 2.491(5) .
Dy2 O3 2.243(5) 2_746
Dy2 O5W 2.346(5) .
Dy2 O10 2.372(5) .
Dy2 O2 2.380(4) 2_746
Dy2 O3W 2.394(6) .
Dy2 O5 2.402(4) 2_646
Dy2 O4W 2.438(5) .
Dy2 N3 2.456(5) 2_646
S1 O11 1.456(5) .
S1 O10 1.474(5) .
S1 O12 1.477(5) .
S1 O9 1.478(5) .
O8 C10 1.242(8) .
O7 C10 1.255(8) .
O12 Dy1 2.364(4) 3_666
N4 C8 1.336(8) .
N4 C9 1.378(8) .
N4 H4 0.8600 .
C10 C9 1.496(9) .
C8 N3 1.310(8) .
C8 H8 0.9300 .
C9 C7 1.374(9) .
O6 C6 1.256(7) .
N3 C7 1.386(8) .
N3 Dy2 2.456(5) 2_656
O5W H5A 0.859(10) .
O5W H5B 0.859(10) .
O4W H4A 0.860(10) .
O4W H4B 0.859(10) .
C6 O5 1.255(7) .
C6 C7 1.489(8) .
O1 C1 1.273(8) .
O5 Dy2 2.402(4) 2_656
O4 C5 1.235(7) .
N2 C3 1.345(8) .
N2 C4 1.376(8) .
N2 H2 0.8600 .
C5 O3 1.262(8) .
C5 C4 1.489(9) .
N1 C3 1.318(8) .
N1 C2 1.375(8) .
C2 C4 1.379(9) .
C2 C1 1.487(8) .
C1 O2 1.248(8) .
C3 H3 0.9300 .
O2 Dy2 2.380(4) 2_756
O1W H1A 0.859(10) .
O1W H1B 0.861(10) .
O3 Dy2 2.243(5) 2_756
O2W H2A 0.861(10) .
O2W H2B 0.860(10) .
O3W H3A 0.860(11) .
O3W H3B 0.859(10) .
O6W H6A 0.863(10) .
O6W H6B 0.861(11) .

loop_
_geom_hbond_atom_site_label_D
_geom_hbond_atom_site_label_H
_geom_hbond_atom_site_label_A
_geom_hbond_distance_DH
_geom_hbond_distance_HA
_geom_hbond_distance_DA
_geom_hbond_angle_DHA
_geom_hbond_site_symmetry_A
N4 H4 O5 0.86 2.09 2.854(7) 148.0 4_576
N2 H2 O1 0.86 2.04 2.884(7) 165.0 4_575
O5W H5A O8 0.859(10) 2.02(6) 2.788(8) 148(10) 3_667
O1W H1A O11 0.859(10) 2.12(4) 2.934(8) 159(11) 3_666
O1W H1B O11 0.861(10) 2.29(5) 3.043(7) 146(8) 1_655
O2W H2A O11 0.861(10) 1.93(4) 2.745(7) 157(10) 1_655
O2W H2B O4 0.860(10) 1.78(2) 2.628(7) 168(9) 4_576
O4W H4A O8 0.860(10) 2.41(8) 2.914(7) 118(7) .
O4W H4B O6W 0.859(10) 2.12(3) 2.935(10) 159(9) 3_667
O5W H5B O6W 0.859(10) 1.89(7) 2.625(9) 143(10) .
O5W H5A O8 0.859(10) 2.02(6) 2.788(8) 148(10) 3_667
O6W H6B O8 0.861(11) 2.02(3) 2.862(9) 167(9) .

loop_
_geom_torsion_atom_site_label_1
_geom_torsion_atom_site_label_2
_geom_torsion_atom_site_label_3
_geom_torsion_atom_site_label_4
_geom_torsion
_geom_torsion_site_symmetry_1
_geom_torsion_site_symmetry_4
O6 Dy1 O7 C10 -46.1(9) . .
O12 Dy1 O7 C10 -109.2(9) 3_666 .
O2W Dy1 O7 C10 107.2(9) . .
O9 Dy1 O7 C10 -173.4(9) . .
O1W Dy1 O7 C10 136.6(8) . .
O1 Dy1 O7 C10 31.8(8) . .
N1 Dy1 O7 C10 4.3(10) . .
O11 S1 O12 Dy1 14.1(7) . 3_666
O10 S1 O12 Dy1 134.1(5) . 3_666
O9 S1 O12 Dy1 -107.7(5) . 3_666
O11 S1 O9 Dy1 -0.1(5) . .
O10 S1 O9 Dy1 -120.5(4) . .
O12 S1 O9 Dy1 121.3(4) . .
O7 Dy1 O9 S1 61.5(4) . .
O6 Dy1 O9 S1 -3.3(5) . .
O12 Dy1 O9 S1 -67.3(4) 3_666 .
O2W Dy1 O9 S1 140.6(4) . .
O1W Dy1 O9 S1 -147.8(4) . .
O1 Dy1 O9 S1 110.0(4) . .
N1 Dy1 O9 S1 -116.1(4) . .
O11 S1 O10 Dy2 -147.4(6) . .
O12 S1 O10 Dy2 92.4(7) . .
O9 S1 O10 Dy2 -26.3(7) . .
O3 Dy2 O10 S1 95.1(7) 2_746 .
O5W Dy2 O10 S1 155.7(7) . .
O2 Dy2 O10 S1 -49.9(7) 2_746 .
O3W Dy2 O10 S1 2.0(6) . .
O5 Dy2 O10 S1 -147.8(6) 2_646 .
O4W Dy2 O10 S1 76.8(7) . .
N3 Dy2 O10 S1 -97.6(7) 2_646 .
Dy1 O7 C10 O8 -156.9(6) . .
Dy1 O7 C10 C9 20.3(12) . .
C9 N4 C8 N3 0.7(8) . .
C8 N4 C9 C7 -1.4(7) . .
C8 N4 C9 C10 175.1(6) . .
O8 C10 C9 C7 -174.3(7) . .
O7 C10 C9 C7 8.2(11) . .
O8 C10 C9 N4 10.6(9) . .
O7 C10 C9 N4 -166.9(6) . .
O7 Dy1 O6 C6 69.2(6) . .
O12 Dy1 O6 C6 -161.3(6) 3_666 .
O2W Dy1 O6 C6 23.9(7) . .
O9 Dy1 O6 C6 134.7(6) . .
O1W Dy1 O6 C6 -113.6(6) . .
O1 Dy1 O6 C6 -13.4(6) . .
N1 Dy1 O6 C6 -80.1(6) . .
N4 C8 N3 C7 0.3(7) . .
N4 C8 N3 Dy2 173.7(4) . 2_656
Dy1 O6 C6 O5 119.6(6) . .
Dy1 O6 C6 C7 -60.7(8) . .
N4 C9 C7 N3 1.5(7) . .
C10 C9 C7 N3 -174.0(7) . .
N4 C9 C7 C6 -178.0(7) . .
C10 C9 C7 C6 6.5(13) . .
C8 N3 C7 C9 -1.1(7) . .
Dy2 N3 C7 C9 -176.1(4) 2_656 .
C8 N3 C7 C6 178.4(6) . .
Dy2 N3 C7 C6 3.5(7) 2_656 .
O5 C6 C7 C9 -177.4(7) . .
O6 C6 C7 C9 2.8(11) . .
O5 C6 C7 N3 3.1(9) . .
O6 C6 C7 N3 -176.7(6) . .
O7 Dy1 O1 C1 -154.6(5) . .
O6 Dy1 O1 C1 -76.6(5) . .
O12 Dy1 O1 C1 -26.5(6) 3_666 .
O2W Dy1 O1 C1 126.2(5) . .
O9 Dy1 O1 C1 157.3(5) . .
O1W Dy1 O1 C1 64.4(5) . .
N1 Dy1 O1 C1 6.1(5) . .
O6 C6 O5 Dy2 170.8(5) . 2_656
C7 C6 O5 Dy2 -9.0(8) . 2_656
O7 Dy1 N1 C3 -150.1(6) . .
O6 Dy1 N1 C3 -100.1(6) . .
O12 Dy1 N1 C3 -22.0(6) 3_666 .
O2W Dy1 N1 C3 118.8(6) . .
O9 Dy1 N1 C3 26.2(8) . .
O1W Dy1 N1 C3 59.0(6) . .
O1 Dy1 N1 C3 179.8(7) . .
O7 Dy1 N1 C2 25.1(6) . .
O6 Dy1 N1 C2 75.1(4) . .
O12 Dy1 N1 C2 153.2(5) 3_666 .
O2W Dy1 N1 C2 -66.1(5) . .
O9 Dy1 N1 C2 -158.6(4) . .
O1W Dy1 N1 C2 -125.8(5) . .
O1 Dy1 N1 C2 -5.1(4) . .
C3 N1 C2 C4 -0.1(7) . .
Dy1 N1 C2 C4 -176.5(4) . .
C3 N1 C2 C1 -179.1(5) . .
Dy1 N1 C2 C1 4.5(7) . .
Dy1 O1 C1 O2 173.3(4) . .
Dy1 O1 C1 C2 -6.0(8) . .
N1 C2 C1 O2 -178.6(6) . .
C4 C2 C1 O2 2.7(11) . .
N1 C2 C1 O1 0.7(8) . .
C4 C2 C1 O1 -178.0(7) . .
C3 N2 C4 C2 -0.5(7) . .
C3 N2 C4 C5 176.5(6) . .
N1 C2 C4 N2 0.4(7) . .
C1 C2 C4 N2 179.1(6) . .
N1 C2 C4 C5 -175.9(7) . .
C1 C2 C4 C5 2.9(14) . .
O4 C5 C4 N2 8.7(9) . .
O3 C5 C4 N2 -169.5(6) . .
O4 C5 C4 C2 -175.5(7) . .
O3 C5 C4 C2 6.3(12) . .
C2 N1 C3 N2 -0.2(7) . .
Dy1 N1 C3 N2 175.3(4) . .
C4 N2 C3 N1 0.5(7) . .
O1 C1 O2 Dy2 127.6(6) . 2_756
C2 C1 O2 Dy2 -53.2(9) . 2_756
O4 C5 O3 Dy2 -143.5(7) . 2_756
C4 C5 O3 Dy2 34.5(12) . 2_756
